data_8000386
loop_
_publ_author_name
'Andrzejewski, Micha\/l'
'Katrusiak, Andrzej'

_publ_section_title
;
 Piezochromic Porous Metal-Organic Framework.
;
_journal_issue 1
_journal_name_full 'The journal of physical chemistry letters'
_journal_page_first 279
_journal_page_last 284
_journal_paper_doi 10.1021/acs.jpclett.6b02458
_journal_volume 8
_journal_year 2017
_chemical_formula_moiety 'C14 H18 Co N2 O5'
_chemical_formula_sum 'C14 H18 Co N2 O5'
_chemical_formula_weight 353.23
_chemical_name_common AMU1
_chemical_name_systematic
;
Co(1,4-benzenedicarboxylate)(1,4-diazabicyclo[2.2.2]octane)H2O
;
_space_group_crystal_system triclinic
_space_group_IT_number 1
_space_group_name_Hall 'P 1'
_space_group_name_H-M_alt 'P 1'
_atom_sites_solution_hydrogens mixed
_atom_sites_solution_primary direct
_audit_creation_date 2016-07-12
_audit_creation_method
;
Olex2 1.2
(compiled 2016.02.19 svn.r3266 for OlexSys, GUI svn.r5155)
;
_cell_angle_alpha 87.263(18)
_cell_angle_beta 100.31(4)
_cell_angle_gamma 94.672(19)
_cell_formula_units_Z 1
_cell_length_a 5.571(3)
_cell_length_b 6.8976(8)
_cell_length_c 10.411(4)
_cell_measurement_reflns_used 703
_cell_measurement_temperature 296(2)
_cell_measurement_theta_max 56.392
_cell_measurement_theta_min 9.18
_cell_volume 392.1(3)
_computing_molecular_graphics 'Olex2 (Dolomanov et al., 2009)'
_computing_publication_material 'Olex2 (Dolomanov et al., 2009)'
_computing_structure_refinement 'ShelXL (Sheldrick, 2015)'
_computing_structure_solution 'ShelXS (Sheldrick, 2008)'
_diffrn_ambient_temperature 296(2)
_diffrn_measured_fraction_theta_full 0.232
_diffrn_measured_fraction_theta_max 0.194
_diffrn_measurement_device_type 'multiwire proportional'
_diffrn_measurement_method 'phi and omega scans'
_diffrn_radiation_monochromator graphite
_diffrn_radiation_type MoK\a
_diffrn_radiation_wavelength 0.71073
_diffrn_reflns_av_R_equivalents 0.0420
_diffrn_reflns_av_unetI/netI 0.0429
_diffrn_reflns_Laue_measured_fraction_full 0.232
_diffrn_reflns_Laue_measured_fraction_max 0.194
_diffrn_reflns_limit_h_max 6
_diffrn_reflns_limit_h_min -6
_diffrn_reflns_limit_k_max 8
_diffrn_reflns_limit_k_min -8
_diffrn_reflns_limit_l_max 7
_diffrn_reflns_limit_l_min -7
_diffrn_reflns_number 1897
_diffrn_reflns_point_group_measured_fraction_full 0.232
_diffrn_reflns_point_group_measured_fraction_max 0.194
_diffrn_reflns_theta_full 26.000
_diffrn_reflns_theta_max 28.196
_diffrn_reflns_theta_min 4.590
_exptl_absorpt_coefficient_mu 1.118
_exptl_absorpt_correction_T_max 0.894
_exptl_absorpt_correction_T_min 0.874
_exptl_absorpt_correction_type multi-scan
_exptl_absorpt_process_details
;
Data were collected and reduced by program CrysAlisPro, 
and SCALE3 ABSPACK was used for absorption correction
;
_exptl_crystal_colour yellow
_exptl_crystal_density_diffrn 1.496
_exptl_crystal_description plate
_exptl_crystal_F_000 183
_exptl_crystal_size_max 0.3
_exptl_crystal_size_mid 0.1
_exptl_crystal_size_min 0.1
_refine_diff_density_max 1.821
_refine_diff_density_min -0.860
_refine_diff_density_rms 0.222
_refine_ls_abs_structure_details
;
 Refined as a perfect inversion twin.
;
_refine_ls_abs_structure_Flack 0.5
_refine_ls_extinction_method none
_refine_ls_goodness_of_fit_ref 1.948
_refine_ls_hydrogen_treatment constr
_refine_ls_matrix_type full
_refine_ls_number_parameters 68
_refine_ls_number_reflns 703
_refine_ls_number_restraints 36
_refine_ls_restrained_S_all 3.257
_refine_ls_R_factor_all 0.1677
_refine_ls_R_factor_gt 0.1595
_refine_ls_shift/su_max 0.000
_refine_ls_shift/su_mean 0.000
_refine_ls_structure_factor_coef Fsqd
_refine_ls_weighting_details 'w=1/[\s^2^(Fo^2^)+(0.2000P)^2^] where P=(Fo^2^+2Fc^2^)/3'
_refine_ls_weighting_scheme calc
_refine_ls_wR_factor_gt 0.3833
_refine_ls_wR_factor_ref 0.3966
_reflns_Friedel_coverage 1.000
_reflns_Friedel_fraction_full 0.232
_reflns_Friedel_fraction_max 0.194
_reflns_number_gt 652
_reflns_number_total 703
_reflns_threshold_expression 'I > 2\s(I)'
_cod_data_source_file jz6b02458_si_004.cif
_cod_data_source_block 359GPa_P1
_cod_original_cell_volume 392.1(2)
_cod_database_code 8000386
_shelx_space_group_comment
;
The symmetry employed for this shelxl refinement is uniquely defined
by the following loop, which should always be used as a source of
symmetry information in preference to the above space-group names.
They are only intended as comments.
;
_olex2_refinement_description
;
1. Fixed Uiso
 At 1.2 times of:
  All C(H) groups, All C(H,H) groups
 At 1.5 times of:
  All O(H,H) groups
2. Restrained distances
 O4-C8
 1.23 with sigma of 0.002
 C8-O3
 1.23 with sigma of 0.002
 O1-C7
 1.23 with sigma of 0.002
 C7-O2
 1.23 with sigma of 0.002
 C8-C4
 1.48 with sigma of 0.002
 C1-C7
 1.48 with sigma of 0.002
 C4-C5
 1.36 with sigma of 0.002
 C5-C6
 1.36 with sigma of 0.002
 C6-C1
 1.36 with sigma of 0.002
 C1-C2
 1.36 with sigma of 0.002
 C2-C3
 1.36 with sigma of 0.002
 C3-C4
 1.36 with sigma of 0.002
 N1-C9
 1.48 with sigma of 0.002
 N1-C13
 1.48 with sigma of 0.002
 N1-C11
 1.48 with sigma of 0.002
 N2-C12
 1.48 with sigma of 0.002
 C10-N2
 1.48 with sigma of 0.002
 N2-C14
 1.48 with sigma of 0.002
 C13-C14
 1.52 with sigma of 0.002
 C11-C12
 1.52 with sigma of 0.002
 C9-C10
 1.52 with sigma of 0.002
 O3-C4 \\sim C4-O4
 with sigma of 0.02
 O2-C1 \\sim C1-O1
 with sigma of 0.02
 C2-C7 \\sim C7-C6
 with sigma of 0.02
3. Restrained planarity
 O4, C8, O3, C7, C6, C1, C2, C3, C4, C5, O1, O2
 with sigma of 0.1
4. Uiso/Uaniso restraints and constraints
Uiso(C6) = Uiso(C1) = Uiso(C2) = Uiso(C3) = Uiso(C4) = Uiso(C5)
Uiso(C8) = Uiso(C7)
Uiso(N2) = Uiso(N1)
Uiso(O4) = Uiso(O3) = Uiso(O2) = Uiso(O1)
5.a Rotating group:
 O1W(H1WA,H1WB)
5.b Secondary CH2 refined with riding coordinates:
 C11(H11A,H11B), C9(H9A,H9B), C12(H12A,H12B), C14(H14A,H14B), C10(H10A,H10B),
 C13(H13A,H13B)
5.c Aromatic/amide H refined with riding coordinates:
 C6(H6), C2(H2), C3(H3), C5(H5)
5.d Fitted hexagon refined as free rotating group:
 C6(C1,C2,C3,C4,C5)
;
_olex2_submission_special_instructions 'No special instructions were received'

loop_
_space_group_symop_operation_xyz
'x, y, z'

loop_
_atom_site_label
_atom_site_type_symbol
_atom_site_fract_x
_atom_site_fract_y
_atom_site_fract_z
_atom_site_U_iso_or_equiv
_atom_site_adp_type
_atom_site_occupancy
_atom_site_site_symmetry_order
_atom_site_calc_flag
_atom_site_refinement_flags_posn
Co1 Co -0.003(4) -0.0005(16) -0.006(3) 0.015(2) Uiso 1 1 d .
N1 N -0.018(5) 0.316(4) 0.003(4) 0.007(5) Uiso 1 1 d D
N2 N 0.010(6) 0.675(4) 0.016(4) 0.007(5) Uiso 1 1 d D
O4 O -0.175(6) -0.019(4) 0.817(4) 0.035(6) Uiso 1 1 d D
C11 C -0.240(7) 0.412(4) 0.016(7) 0.004(8) Uiso 1 1 d D
H11A H -0.2630 0.3911 0.1059 0.004 Uiso 1 1 calc R
H11B H -0.3775 0.3438 -0.0379 0.004 Uiso 1 1 calc R
C8 C -0.337(5) 0.048(3) 0.734(3) 0.016(7) Uiso 1 1 d D
C9 C 0.064(8) 0.375(3) -0.122(5) 0.004(8) Uiso 1 1 d D
H9A H -0.0637 0.3526 -0.1976 0.004 Uiso 1 1 calc R
H9B H 0.2110 0.3164 -0.1325 0.004 Uiso 1 1 calc R
C12 C -0.257(5) 0.628(4) -0.017(8) 0.023(11) Uiso 1 1 d D
H12A H -0.3223 0.6551 -0.1084 0.028 Uiso 1 1 calc R
H12B H -0.3483 0.6912 0.0383 0.028 Uiso 1 1 calc R
O3 O -0.529(7) 0.117(5) 0.744(8) 0.035(6) Uiso 1 1 d D
C7 C -0.098(5) 0.010(5) 0.223(3) 0.016(7) Uiso 1 1 d D
C14 C 0.185(7) 0.593(3) 0.125(5) 0.013(9) Uiso 1 1 d D
H14A H 0.1380 0.6177 0.2081 0.015 Uiso 1 1 calc R
H14B H 0.3479 0.6545 0.1250 0.015 Uiso 1 1 calc R
C10 C 0.110(10) 0.589(4) -0.088(6) 0.014(10) Uiso 1 1 d D
H10A H 0.2858 0.6151 -0.0687 0.017 Uiso 1 1 calc R
H10B H 0.0533 0.6627 -0.1682 0.017 Uiso 1 1 calc R
C13 C 0.185(6) 0.375(4) 0.109(5) 0.012(9) Uiso 1 1 d D
H13A H 0.3397 0.3444 0.0880 0.014 Uiso 1 1 calc R
H13B H 0.1628 0.3057 0.1900 0.014 Uiso 1 1 calc R
C6 C -0.002(5) -0.037(4) 0.464(3) 0.032(5) Uiso 1 1 d D
H6 H 0.1437 -0.0867 0.4558 0.038 Uiso 1 1 calc R
C1 C -0.160(5) 0.027(4) 0.354(3) 0.032(5) Uiso 1 1 d DG
C2 C -0.378(5) 0.102(4) 0.367(4) 0.032(5) Uiso 1 1 d DG
H2 H -0.4838 0.1443 0.2936 0.038 Uiso 1 1 calc R
C3 C -0.439(5) 0.113(4) 0.490(4) 0.032(5) Uiso 1 1 d DG
H3 H -0.5852 0.1632 0.4990 0.038 Uiso 1 1 calc R
C4 C -0.281(7) 0.050(4) 0.600(3) 0.032(5) Uiso 1 1 d DG
C5 C -0.063(6) -0.025(4) 0.588(3) 0.032(5) Uiso 1 1 d DG
H5 H 0.0423 -0.0678 0.6612 0.038 Uiso 1 1 calc R
O1 O 0.116(6) -0.017(5) 0.220(7) 0.035(6) Uiso 1 1 d D
O2 O -0.264(7) 0.040(5) 0.131(4) 0.035(6) Uiso 1 1 d D
O1W O 0.329(13) -0.035(5) -0.059(13) 0.013(7) Uiso 1 1 d .
H1WA H 0.4543 0.0009 0.0039 0.020 Uiso 1 1 d GR
H1WB H 0.3483 0.0396 -0.1304 0.020 Uiso 1 1 d GR

loop_
_atom_type_symbol
_atom_type_description
_atom_type_scat_dispersion_real
_atom_type_scat_dispersion_imag
_atom_type_scat_source
C C 0.0033 0.0016 'International Tables Vol C Tables 4.2.6.8 and 6.1.1.4'
H H 0.0000 0.0000 'International Tables Vol C Tables 4.2.6.8 and 6.1.1.4'
Co Co 0.3494 0.9721 'International Tables Vol C Tables 4.2.6.8 and 6.1.1.4'
N N 0.0061 0.0033 'International Tables Vol C Tables 4.2.6.8 and 6.1.1.4'
O O 0.0106 0.0060 'International Tables Vol C Tables 4.2.6.8 and 6.1.1.4'

loop_
_geom_angle_atom_site_label_1
_geom_angle_atom_site_label_2
_geom_angle_atom_site_label_3
_geom_angle
_geom_angle_site_symmetry_1
_geom_angle_site_symmetry_3
N1 Co1 N2 172(2) . 1_545
N1 Co1 O1 89.2(16) . .
N1 Co1 O2 74.6(13) . .
N2 Co1 O1 82.7(17) 1_545 .
N2 Co1 O2 98.7(12) 1_545 .
O4 Co1 N1 95(2) 1_554 .
O4 Co1 N2 91.8(15) 1_554 1_545
O4 Co1 O1 165.9(12) 1_554 .
O4 Co1 O2 110.7(18) 1_554 .
O4 Co1 O1W 93(4) 1_554 .
O2 Co1 O1 57.8(9) . .
O1W Co1 N1 104.7(10) . .
O1W Co1 N2 79.2(14) . 1_545
O1W Co1 O1 99(4) . .
O1W Co1 O2 157(4) . .
C11 N1 Co1 124.2(19) . .
C9 N1 Co1 98.7(19) . .
C9 N1 C11 111(3) . .
C9 N1 C13 107(4) . .
C13 N1 Co1 105(2) . .
C13 N1 C11 110(4) . .
C12 N2 Co1 96(2) . 1_565
C12 N2 C14 128(4) . .
C12 N2 C10 104(3) . .
C14 N2 Co1 119(2) . 1_565
C14 N2 C10 96(4) . .
C10 N2 Co1 114(2) . 1_565
C8 O4 Co1 145(3) . 1_556
N1 C11 H11A 107.2 . .
N1 C11 H11B 107.2 . .
N1 C11 C12 121(3) . .
H11A C11 H11B 106.8 . .
C12 C11 H11A 107.2 . .
C12 C11 H11B 107.2 . .
O4 C8 O3 132(5) . .
O4 C8 C4 113(3) . .
O3 C8 C4 115(3) . .
N1 C9 H9A 113.0 . .
N1 C9 H9B 113.0 . .
N1 C9 C10 94(3) . .
H9A C9 H9B 110.4 . .
C10 C9 H9A 113.0 . .
C10 C9 H9B 113.0 . .
N2 C12 C11 94(2) . .
N2 C12 H12A 112.9 . .
N2 C12 H12B 112.9 . .
C11 C12 H12A 112.9 . .
C11 C12 H12B 112.9 . .
H12A C12 H12B 110.4 . .
O1 C7 C1 116(3) . .
O2 C7 C1 115(2) . .
O2 C7 O1 128(5) . .
N2 C14 H14A 109.9 . .
N2 C14 H14B 109.9 . .
N2 C14 C13 109(4) . .
H14A C14 H14B 108.3 . .
C13 C14 H14A 109.9 . .
C13 C14 H14B 109.9 . .
N2 C10 C9 124(3) . .
N2 C10 H10A 106.4 . .
N2 C10 H10B 106.4 . .
C9 C10 H10A 106.4 . .
C9 C10 H10B 106.4 . .
H10A C10 H10B 106.5 . .
N1 C13 C14 108(3) . .
N1 C13 H13A 110.0 . .
N1 C13 H13B 110.0 . .
C14 C13 H13A 110.0 . .
C14 C13 H13B 110.0 . .
H13A C13 H13B 108.4 . .
C1 C6 H6 120.0 . .
C1 C6 C5 120.0 . .
C5 C6 H6 120.0 . .
C6 C1 C7 119.9(11) . .
C6 C1 C2 120.0 . .
C2 C1 C7 120.1(11) . .
C1 C2 H2 120.0 . .
C1 C2 C3 120.0 . .
C3 C2 H2 120.0 . .
C2 C3 H3 120.0 . .
C2 C3 C4 120.0 . .
C4 C3 H3 120.0 . .
C3 C4 C8 124(2) . .
C3 C4 C5 120.0 . .
C5 C4 C8 116(2) . .
C6 C5 H5 120.0 . .
C4 C5 C6 120.0 . .
C4 C5 H5 120.0 . .
C7 O1 Co1 85(3) . .
C7 O2 Co1 88(2) . .
Co1 O1W H1WA 111.8 . .
Co1 O1W H1WB 110.8 . .
H1WA O1W H1WB 106.6 . .

loop_
_geom_bond_atom_site_label_1
_geom_bond_atom_site_label_2
_geom_bond_distance
_geom_bond_site_symmetry_2
Co1 N1 2.20(3) .
Co1 N2 2.24(4) 1_545
Co1 O4 1.92(5) 1_554
Co1 O1 2.33(8) .
Co1 O2 2.26(4) .
Co1 O1W 2.06(3) .
N1 C11 1.480(3) .
N1 C9 1.480(3) .
N1 C13 1.480(3) .
N2 Co1 2.24(4) 1_565
N2 C12 1.480(3) .
N2 C14 1.480(3) .
N2 C10 1.480(3) .
O4 Co1 1.92(5) 1_556
O4 C8 1.230(3) .
C11 H11A 0.9700 .
C11 H11B 0.9700 .
C11 C12 1.520(3) .
C8 O3 1.230(3) .
C8 C4 1.480(3) .
C9 H9A 0.9700 .
C9 H9B 0.9700 .
C9 C10 1.520(3) .
C12 H12A 0.9700 .
C12 H12B 0.9700 .
C7 C1 1.480(3) .
C7 O1 1.230(3) .
C7 O2 1.230(3) .
C14 H14A 0.9700 .
C14 H14B 0.9700 .
C14 C13 1.520(3) .
C10 H10A 0.9700 .
C10 H10B 0.9700 .
C13 H13A 0.9700 .
C13 H13B 0.9700 .
C6 H6 0.9300 .
C6 C1 1.3900 .
C6 C5 1.3900 .
C1 C2 1.3900 .
C2 H2 0.9300 .
C2 C3 1.3900 .
C3 H3 0.9300 .
C3 C4 1.3900 .
C4 C5 1.3900 .
C5 H5 0.9300 .
O1W H1WA 0.8946 .
O1W H1WB 0.8996 .

loop_
_geom_torsion_atom_site_label_1
_geom_torsion_atom_site_label_2
_geom_torsion_atom_site_label_3
_geom_torsion_atom_site_label_4
_geom_torsion
_geom_torsion_site_symmetry_1
Co1 N1 C11 C12 -162(4) .
Co1 N1 C9 C10 -166(4) .
Co1 N1 C13 C14 -178(3) .
Co1 N2 C12 C11 -173(4) 1_565
Co1 N2 C14 C13 -172(2) 1_565
Co1 N2 C10 C9 -159(5) 1_565
Co1 O4 C8 O3 -33(4) 1_556
Co1 O4 C8 C4 145(4) 1_556
N1 C11 C12 N2 -29(6) .
N1 C9 C10 N2 -17(6) .
N2 C14 C13 N1 -9(4) .
O4 C8 C4 C3 178.1(16) .
O4 C8 C4 C5 1(2) .
C11 N1 C9 C10 62(4) .
C11 N1 C13 C14 -43(4) .
C8 C4 C5 C6 177(2) .
C9 N1 C11 C12 -45(6) .
C9 N1 C13 C14 77(3) .
C12 N2 C14 C13 62(5) .
C12 N2 C10 C9 -56(7) .
O3 C8 C4 C3 -3(2) .
O3 C8 C4 C5 179.3(14) .
C7 C1 C2 C3 179(3) .
C14 N2 C12 C11 -39(6) .
C14 N2 C10 C9 76(6) .
C10 N2 C12 C11 70(4) .
C10 N2 C14 C13 -52(3) .
C13 N1 C11 C12 73(6) .
C13 N1 C9 C10 -58(4) .
C6 C1 C2 C3 0.0 .
C1 C7 O1 Co1 -177(3) .
C1 C7 O2 Co1 177(3) .
C1 C6 C5 C4 0.0 .
C1 C2 C3 C4 0.0 .
C2 C3 C4 C8 -177(2) .
C2 C3 C4 C5 0.0 .
C3 C4 C5 C6 0.0 .
C5 C6 C1 C7 -179(3) .
C5 C6 C1 C2 0.0 .
O1 C7 C1 C6 -16(4) .
O1 C7 C1 C2 165(3) .
O1 C7 O2 Co1 3(5) .
O2 C7 C1 C6 169(3) .
O2 C7 C1 C2 -10(5) .
O2 C7 O1 Co1 -3(5) .
